data_7232830
loop_
_publ_author_name
'Feng, Xun'
'Shang, Yapei'
'Zhang, Heng'
'Li, Rongfang'
'Wang, Weizhou'
'Zhang, Daoming'
'Wang, Liya'
'Li, Zhongjun'

_publ_section_title
;
 Enhanced luminescence and tunable magnetic properties of lanthanide
 coordination polymers based on fluorine substitution and phenanthroline
 ligand
;
_journal_issue 29
_journal_name_full 'RSC Advances'
_journal_page_first 16328
_journal_paper_doi 10.1039/C9RA01574D
_journal_volume 9
_journal_year 2019
_chemical_formula_moiety '[Pr2 (H2 O)2 (C12 H8 N2)2 (C8 F4 O4)3], 2(H2 O)'
_chemical_formula_sum 'C48 H24 F12 N4 O16 Pr2'
_chemical_formula_weight 1422.53
_space_group_crystal_system triclinic
_space_group_IT_number 2
_space_group_name_Hall '-P 1'
_space_group_name_H-M_alt 'P -1'
_symmetry_space_group_name_Hall '-P 1'
_symmetry_space_group_name_H-M 'P -1'
_atom_sites_solution_hydrogens mixed
_audit_block_doi 10.5517/ccdc.csd.cc21mtr8
_audit_creation_method SHELXL-2014/6
_audit_update_record
;
2019-02-07 deposited with the CCDC.    2019-05-24 downloaded from the CCDC.
;
_cell_angle_alpha 63.634(2)
_cell_angle_beta 81.097(2)
_cell_angle_gamma 65.518(2)
_cell_formula_units_Z 2
_cell_length_a 13.9796(3)
_cell_length_b 14.1770(4)
_cell_length_c 15.0473(4)
_cell_measurement_reflns_used 25729
_cell_measurement_temperature 293(2)
_cell_measurement_theta_max 27.2770
_cell_measurement_theta_min 3.5970
_cell_volume 2430.18(12)
_computing_structure_refinement 'SHELXL-2014/6 (Sheldrick, 2014)'
_diffrn_ambient_temperature 293(2)
_diffrn_measured_fraction_theta_full 0.990
_diffrn_measured_fraction_theta_max 0.881
_diffrn_measurement_device_type 'SuperNova, Single source at offset/far, EosS2'
_diffrn_radiation_type MoK\a
_diffrn_radiation_wavelength 0.71073
_diffrn_reflns_av_R_equivalents 0.0491
_diffrn_reflns_av_unetI/netI 0.0393
_diffrn_reflns_Laue_measured_fraction_full 0.990
_diffrn_reflns_Laue_measured_fraction_max 0.881
_diffrn_reflns_limit_h_max 16
_diffrn_reflns_limit_h_min -17
_diffrn_reflns_limit_k_max 18
_diffrn_reflns_limit_k_min -17
_diffrn_reflns_limit_l_max 19
_diffrn_reflns_limit_l_min -19
_diffrn_reflns_number 49945
_diffrn_reflns_point_group_measured_fraction_full 0.990
_diffrn_reflns_point_group_measured_fraction_max 0.881
_diffrn_reflns_theta_full 25.242
_diffrn_reflns_theta_max 27.491
_diffrn_reflns_theta_min 3.307
_exptl_absorpt_coefficient_mu 2.105
_exptl_absorpt_correction_T_max 1
_exptl_absorpt_correction_T_min 0.336
_exptl_absorpt_correction_type gaussian
_exptl_crystal_colour colorless
_exptl_crystal_density_diffrn 1.944
_exptl_crystal_description prism
_exptl_crystal_F_000 1388
_exptl_crystal_size_max 0.450
_exptl_crystal_size_mid 0.250
_exptl_crystal_size_min 0.250
_refine_diff_density_max 0.615
_refine_diff_density_min -0.652
_refine_diff_density_rms 0.099
_refine_ls_extinction_method none
_refine_ls_goodness_of_fit_ref 1.003
_refine_ls_hydrogen_treatment mixed
_refine_ls_matrix_type full
_refine_ls_number_parameters 760
_refine_ls_number_reflns 9830
_refine_ls_number_restraints 17
_refine_ls_restrained_S_all 1.007
_refine_ls_R_factor_all 0.0359
_refine_ls_R_factor_gt 0.0300
_refine_ls_shift/su_max 0.001
_refine_ls_shift/su_mean 0.001
_refine_ls_structure_factor_coef Fsqd
_refine_ls_weighting_details 'w=1/[\s^2^(Fo^2^)+(0.0361P)^2^+1.9404P] where P=(Fo^2^+2Fc^2^)/3'
_refine_ls_weighting_scheme calc
_refine_ls_wR_factor_gt 0.0709
_refine_ls_wR_factor_ref 0.0751
_reflns_number_gt 8727
_reflns_number_total 9830
_reflns_threshold_expression 'I > 2\s(I)'
_cod_data_source_file c9ra01574d2.cif
_cod_data_source_block pr
_cod_database_code 7232830
_shelx_estimated_absorpt_t_min 0.451
_shelx_estimated_absorpt_t_max 0.621
_shelxl_version_number 2014/6

loop_
_space_group_symop_operation_xyz
'x, y, z'
'-x, -y, -z'

loop_
_atom_site_label
_atom_site_type_symbol
_atom_site_fract_x
_atom_site_fract_y
_atom_site_fract_z
_atom_site_U_iso_or_equiv
_atom_site_adp_type
_atom_site_occupancy
_atom_site_site_symmetry_order
_atom_site_calc_flag
_atom_site_refinement_flags_posn
_atom_site_refinement_flags_adp
_atom_site_refinement_flags_occupancy
_atom_site_disorder_assembly
_atom_site_disorder_group
Pr1 Pr 0.64703(2) 0.48666(2) 0.56062(2) 0.02099(6) Uani 1 1 d D . . . .
Pr2 Pr 0.60654(2) 0.73928(2) 0.14116(2) 0.02357(6) Uani 1 1 d D . . . .
F1 F 0.61153(18) 0.9268(2) 0.37183(19) 0.0557(6) Uani 1 1 d . . . . .
F2 F 0.44103(19) 1.08751(18) 0.40544(19) 0.0574(6) Uani 1 1 d . . . . .
F3 F 0.2544(2) 1.0627(2) 0.4431(2) 0.0689(8) Uani 1 1 d . . . . .
F4 F 0.23587(17) 0.88542(19) 0.44166(19) 0.0560(6) Uani 1 1 d . . . . .
F5 F 0.3907(2) 0.8250(2) 0.7040(2) 0.0665(7) Uani 1 1 d . . . . .
F6 F 0.1871(2) 0.9696(2) 0.6764(2) 0.0776(8) Uani 1 1 d . . . . .
F7 F 0.03883(18) 0.9106(2) 0.6423(2) 0.0680(7) Uani 1 1 d . . . . .
F8 F 0.09389(17) 0.7052(2) 0.64353(19) 0.0569(6) Uani 1 1 d . . . . .
F9 F 0.17076(19) 1.27153(19) 0.12702(19) 0.0602(6) Uani 1 1 d . . . . .
F10 F -0.00036(19) 1.2206(2) 0.1561(2) 0.0750(8) Uani 1 1 d . . . . .
F11 F 0.02059(19) 1.0113(2) 0.1819(2) 0.0782(8) Uani 1 1 d . . . . .
F12 F 0.20678(18) 0.8568(2) 0.1747(2) 0.0636(7) Uani 1 1 d . . . . .
O1 O 0.67052(19) 0.6549(2) 0.44849(17) 0.0370(6) Uani 1 1 d . . . . .
O2 O 0.6312(2) 0.7419(2) 0.28726(17) 0.0416(6) Uani 1 1 d . . . . .
O3 O 0.48961(19) 0.60869(19) 0.43479(17) 0.0377(6) Uani 1 1 d . . . . .
O4 O 0.3216(2) 0.7105(2) 0.3926(2) 0.0458(6) Uani 1 1 d . . . . .
O5 O 0.50765(19) 0.6007(2) 0.62510(17) 0.0382(6) Uani 1 1 d . . . . .
O6 O 0.5059(2) 0.5575(2) 0.78724(19) 0.0517(7) Uani 1 1 d . . . . .
O7 O 0.3498(2) 0.4552(2) 0.74176(19) 0.0484(7) Uani 1 1 d . . . . .
O8 O 0.2939(2) 0.5473(2) 0.58342(19) 0.0447(6) Uani 1 1 d . . . . .
O9 O 0.4171(2) 0.7891(2) 0.1766(2) 0.0570(8) Uani 1 1 d . . . . .
O10 O 0.4736(2) 0.9262(2) 0.1144(2) 0.0485(7) Uani 1 1 d . . . . .
O11 O 0.3903(2) 1.1792(2) 0.02665(17) 0.0428(6) Uani 1 1 d . . . . .
O12 O 0.4119(2) 1.1218(2) 0.18783(19) 0.0551(7) Uani 1 1 d . . . . .
O1W O 0.6593(2) 0.3822(2) 0.73990(19) 0.0462(7) Uani 1 1 d D . . . .
H1W1 H 0.626(3) 0.4185(17) 0.7750(16) 0.069 Uiso 1 1 d D U . . .
H1W2 H 0.650(3) 0.320(2) 0.7664(17) 0.069 Uiso 1 1 d D U . . .
O2W O 0.5659(4) 0.6293(3) 0.0790(2) 0.0776(11) Uani 1 1 d D . . . .
H2W1 H 0.560(5) 0.567(3) 0.1133(12) 0.116 Uiso 1 1 d D U . . .
H2W2 H 0.554(5) 0.648(3) 0.0194(10) 0.116 Uiso 1 1 d D U . . .
O3W O 0.5330(6) 0.6899(5) -0.1105(3) 0.146(2) Uani 1 1 d D . . . .
H3W1 H 0.498(7) 0.687(7) -0.149(5) 0.219 Uiso 1 1 d D U . . .
H3W2 H 0.536(8) 0.754(4) -0.138(6) 0.219 Uiso 1 1 d D U . . .
O4W O 0.7251(16) 0.4775(18) -0.0565(18) 0.338(8) Uani 0.5 1 d . U P A 1
H4W1 H 0.6697 0.5370 -0.0716 0.507 Uiso 0.5 1 d R U P A 1
H4W2 H 0.7104 0.4215 -0.0167 0.507 Uiso 0.5 1 d R U P A 1
O4W' O 0.6869(16) 0.3204(18) 0.0434(18) 0.338(8) Uani 0.5 1 d . . P B 2
H4W3 H 0.6237 0.3284 0.0523 0.507 Uiso 0.5 1 d R U P B 2
H4W4 H 0.6891 0.3833 0.0022 0.507 Uiso 0.5 1 d R U P B 2
N1 N 0.8471(2) 0.3692(2) 0.5876(2) 0.0353(7) Uani 1 1 d . . . . .
N2 N 0.7534(2) 0.5504(2) 0.6352(2) 0.0337(7) Uani 1 1 d . . . . .
N3 N 0.8022(2) 0.6517(3) 0.1196(2) 0.0419(8) Uani 1 1 d . . . . .
N4 N 0.7089(2) 0.8654(3) 0.1130(2) 0.0396(7) Uani 1 1 d . . . . .
C1 C 0.6127(3) 0.7299(3) 0.3744(2) 0.0296(7) Uani 1 1 d . . . . .
C2 C 0.5135(3) 0.8180(3) 0.3917(2) 0.0295(7) Uani 1 1 d . . . . .
C3 C 0.5194(3) 0.9131(3) 0.3903(3) 0.0361(8) Uani 1 1 d . . . . .
C4 C 0.4335(3) 0.9956(3) 0.4071(3) 0.0401(9) Uani 1 1 d . . . . .
C5 C 0.3393(3) 0.9833(3) 0.4254(3) 0.0406(9) Uani 1 1 d . . . . .
C6 C 0.3314(3) 0.8901(3) 0.4246(3) 0.0369(8) Uani 1 1 d . . . . .
C7 C 0.4176(3) 0.8051(3) 0.4093(2) 0.0299(7) Uani 1 1 d . . . . .
C8 C 0.4094(3) 0.7017(3) 0.4124(2) 0.0320(8) Uani 1 1 d . . . . .
C9 C 0.4642(3) 0.6084(3) 0.7025(3) 0.0352(8) Uani 1 1 d . . . . .
C10 C 0.3492(3) 0.6874(3) 0.6887(2) 0.0329(8) Uani 1 1 d . . . . .
C11 C 0.3186(3) 0.7920(3) 0.6904(3) 0.0427(9) Uani 1 1 d . . . . .
C12 C 0.2150(3) 0.8672(3) 0.6758(3) 0.0481(10) Uani 1 1 d . . . . .
C13 C 0.1401(3) 0.8367(3) 0.6588(3) 0.0452(9) Uani 1 1 d . . . . .
C14 C 0.1701(3) 0.7319(3) 0.6578(3) 0.0396(9) Uani 1 1 d . . . . .
C15 C 0.2739(3) 0.6565(3) 0.6711(2) 0.0324(8) Uani 1 1 d . . . . .
C16 C 0.3085(3) 0.5429(3) 0.6647(3) 0.0315(8) Uani 1 1 d . . . . .
C17 C 0.4003(3) 0.8929(3) 0.1469(2) 0.0343(8) Uani 1 1 d . . . . .
C18 C 0.2939(3) 0.9793(3) 0.1499(3) 0.0367(8) Uani 1 1 d . . . . .
C19 C 0.2038(3) 0.9563(3) 0.1657(3) 0.0454(10) Uani 1 1 d . . . . .
C20 C 0.1052(3) 1.0361(4) 0.1685(3) 0.0537(11) Uani 1 1 d . . . . .
C21 C 0.0954(3) 1.1420(3) 0.1554(3) 0.0510(11) Uani 1 1 d . . . . .
C22 C 0.1838(3) 1.1661(3) 0.1403(3) 0.0435(9) Uani 1 1 d . . . . .
C23 C 0.2822(3) 1.0887(3) 0.1360(2) 0.0347(8) Uani 1 1 d . . . . .
C24 C 0.3714(3) 1.1300(3) 0.1163(3) 0.0354(8) Uani 1 1 d . . . . .
C25 C 0.9103(3) 0.4074(3) 0.6115(2) 0.0331(8) Uani 1 1 d . . . . .
C26 C 0.8931(3) 0.2768(3) 0.5707(3) 0.0467(10) Uani 1 1 d . . . . .
H26 H 0.8508 0.2490 0.5560 0.056 Uiso 1 1 calc R U . . .
C27 C 1.0028(3) 0.2182(4) 0.5738(3) 0.0535(11) Uani 1 1 d . . . . .
H27 H 1.0318 0.1532 0.5616 0.064 Uiso 1 1 calc R U . . .
C28 C 1.0660(3) 0.2575(4) 0.5947(3) 0.0544(11) Uani 1 1 d . . . . .
H28 H 1.1388 0.2203 0.5962 0.065 Uiso 1 1 calc R U . . .
C29 C 1.0207(3) 0.3551(3) 0.6142(3) 0.0424(9) Uani 1 1 d . . . . .
C30 C 1.0814(3) 0.4036(4) 0.6339(3) 0.0486(10) Uani 1 1 d . . . . .
H30 H 1.1544 0.3697 0.6346 0.058 Uiso 1 1 calc R U . . .
C31 C 1.0356(3) 0.4969(4) 0.6514(3) 0.0516(11) Uani 1 1 d . . . . .
H31 H 1.0771 0.5285 0.6616 0.062 Uiso 1 1 calc R U . . .
C32 C 0.9231(3) 0.5493(3) 0.6547(3) 0.0419(9) Uani 1 1 d . . . . .
C33 C 0.8714(3) 0.6426(3) 0.6793(3) 0.0496(10) Uani 1 1 d . . . . .
H33 H 0.9101 0.6753 0.6923 0.060 Uiso 1 1 calc R U . . .
C34 C 0.7649(3) 0.6852(3) 0.6841(3) 0.0475(10) Uani 1 1 d . . . . .
H34 H 0.7301 0.7449 0.7031 0.057 Uiso 1 1 calc R U . . .
C35 C 0.7086(3) 0.6377(3) 0.6599(3) 0.0418(9) Uani 1 1 d . . . . .
H35 H 0.6356 0.6691 0.6612 0.050 Uiso 1 1 calc R U . . .
C36 C 0.8609(3) 0.5044(3) 0.6343(2) 0.0316(8) Uani 1 1 d . . . . .
C37 C 0.8645(3) 0.7086(3) 0.1091(3) 0.0418(9) Uani 1 1 d . . . . .
C38 C 0.8471(4) 0.5493(4) 0.1200(3) 0.0535(11) Uani 1 1 d . . . . .
H38 H 0.8047 0.5104 0.1272 0.064 Uiso 1 1 calc R U . . .
C39 C 0.9553(4) 0.4962(4) 0.1101(3) 0.0635(13) Uani 1 1 d . . . . .
H39 H 0.9837 0.4242 0.1099 0.076 Uiso 1 1 calc R U . . .
C40 C 1.0181(4) 0.5521(4) 0.1006(3) 0.0654(14) Uani 1 1 d . . . . .
H40 H 1.0902 0.5180 0.0946 0.078 Uiso 1 1 calc R U . . .
C41 C 0.9742(3) 0.6604(4) 0.0999(3) 0.0554(11) Uani 1 1 d . . . . .
C42 C 1.0344(4) 0.7231(5) 0.0938(4) 0.0757(15) Uani 1 1 d . . . . .
H42 H 1.1070 0.6914 0.0889 0.091 Uiso 1 1 calc R U . . .
C43 C 0.9894(4) 0.8263(5) 0.0951(4) 0.0795(16) Uani 1 1 d . . . . .
H43 H 1.0313 0.8641 0.0920 0.095 Uiso 1 1 calc R U . . .
C44 C 0.8774(3) 0.8796(4) 0.1012(3) 0.0577(11) Uani 1 1 d . . . . .
C45 C 0.8264(4) 0.9883(5) 0.1000(4) 0.0762(15) Uani 1 1 d . . . . .
H45 H 0.8652 1.0300 0.0952 0.091 Uiso 1 1 calc R U . . .
C46 C 0.7200(4) 1.0330(4) 0.1057(4) 0.0719(14) Uani 1 1 d . . . . .
H46 H 0.6852 1.1051 0.1053 0.086 Uiso 1 1 calc R U . . .
C47 C 0.6639(3) 0.9685(3) 0.1123(3) 0.0512(10) Uani 1 1 d . . . . .
H47 H 0.5912 0.9994 0.1164 0.061 Uiso 1 1 calc R U . . .
C48 C 0.8155(3) 0.8206(3) 0.1074(3) 0.0408(9) Uani 1 1 d . . . . .

loop_
_atom_site_aniso_label
_atom_site_aniso_U_11
_atom_site_aniso_U_22
_atom_site_aniso_U_33
_atom_site_aniso_U_23
_atom_site_aniso_U_13
_atom_site_aniso_U_12
Pr1 0.01862(10) 0.01852(10) 0.02404(10) -0.00772(7) -0.00282(7) -0.00579(7)
Pr2 0.02529(10) 0.01971(10) 0.02121(10) -0.00575(7) 0.00123(7) -0.00801(8)
F1 0.0468(14) 0.0525(14) 0.0835(17) -0.0321(13) 0.0046(12) -0.0309(12)
F2 0.0659(16) 0.0360(12) 0.0822(17) -0.0304(12) -0.0027(13) -0.0229(12)
F3 0.0586(16) 0.0415(14) 0.107(2) -0.0433(15) 0.0201(15) -0.0129(12)
F4 0.0372(13) 0.0477(14) 0.0860(18) -0.0321(13) 0.0142(12) -0.0191(11)
F5 0.0594(16) 0.0536(15) 0.107(2) -0.0427(15) -0.0056(14) -0.0275(13)
F6 0.0740(18) 0.0425(14) 0.122(2) -0.0494(16) -0.0064(17) -0.0090(13)
F7 0.0406(14) 0.0511(15) 0.100(2) -0.0379(15) -0.0046(13) 0.0024(12)
F8 0.0354(13) 0.0551(14) 0.0890(18) -0.0376(13) -0.0007(12) -0.0169(11)
F9 0.0558(15) 0.0400(13) 0.0788(17) -0.0301(13) 0.0120(13) -0.0111(11)
F10 0.0414(14) 0.0562(16) 0.104(2) -0.0336(16) 0.0197(14) -0.0039(12)
F11 0.0357(14) 0.0756(19) 0.123(2) -0.0407(18) 0.0106(14) -0.0250(13)
F12 0.0441(14) 0.0426(14) 0.102(2) -0.0267(14) 0.0021(13) -0.0196(11)
O1 0.0364(14) 0.0334(13) 0.0349(13) -0.0082(11) -0.0039(11) -0.0130(11)
O2 0.0500(16) 0.0432(15) 0.0298(14) -0.0152(12) 0.0068(11) -0.0184(13)
O3 0.0442(15) 0.0247(13) 0.0392(14) -0.0111(11) -0.0052(11) -0.0094(11)
O4 0.0383(15) 0.0432(15) 0.0668(18) -0.0272(14) 0.0019(13) -0.0215(12)
O5 0.0355(14) 0.0402(14) 0.0373(14) -0.0183(12) 0.0039(11) -0.0123(11)
O6 0.0462(16) 0.0613(18) 0.0353(15) -0.0162(13) -0.0055(12) -0.0120(14)
O7 0.0675(19) 0.0260(14) 0.0428(15) -0.0077(12) -0.0070(13) -0.0145(13)
O8 0.0490(16) 0.0400(15) 0.0411(15) -0.0198(12) -0.0050(12) -0.0088(13)
O9 0.0402(16) 0.0293(15) 0.088(2) -0.0140(15) 0.0108(15) -0.0161(12)
O10 0.0339(15) 0.0314(14) 0.0709(19) -0.0162(13) 0.0074(13) -0.0119(12)
O11 0.0515(16) 0.0430(15) 0.0277(13) -0.0069(11) 0.0029(11) -0.0222(13)
O12 0.074(2) 0.0622(19) 0.0328(15) -0.0108(13) -0.0048(14) -0.0371(16)
O1W 0.0592(18) 0.0322(14) 0.0392(15) -0.0077(12) 0.0008(13) -0.0183(14)
O2W 0.152(4) 0.071(2) 0.0373(16) -0.0129(16) -0.002(2) -0.078(2)
O3W 0.302(7) 0.135(4) 0.052(2) -0.011(2) -0.037(3) -0.149(5)
O4W 0.234(12) 0.253(13) 0.426(17) -0.093(12) 0.093(12) -0.087(10)
O4W' 0.234(12) 0.253(13) 0.426(17) -0.093(12) 0.093(12) -0.087(10)
N1 0.0307(16) 0.0325(16) 0.0423(17) -0.0168(14) 0.0008(13) -0.0107(13)
N2 0.0342(16) 0.0313(16) 0.0348(16) -0.0102(13) -0.0010(12) -0.0152(13)
N3 0.0394(18) 0.0390(18) 0.0380(17) -0.0144(14) 0.0010(14) -0.0086(15)
N4 0.0393(18) 0.0386(18) 0.0367(17) -0.0135(14) 0.0045(13) -0.0153(14)
C1 0.0362(19) 0.0275(18) 0.0284(18) -0.0075(15) 0.0006(15) -0.0197(15)
C2 0.0373(19) 0.0236(17) 0.0269(17) -0.0067(14) -0.0038(14) -0.0137(15)
C3 0.036(2) 0.036(2) 0.040(2) -0.0126(16) -0.0023(16) -0.0191(17)
C4 0.051(2) 0.0256(19) 0.046(2) -0.0140(17) -0.0045(18) -0.0167(17)
C5 0.042(2) 0.0285(19) 0.045(2) -0.0154(17) 0.0048(17) -0.0095(17)
C6 0.0325(19) 0.034(2) 0.044(2) -0.0134(17) 0.0043(16) -0.0161(16)
C7 0.0332(19) 0.0283(18) 0.0262(17) -0.0092(14) -0.0002(14) -0.0124(15)
C8 0.036(2) 0.0296(19) 0.0298(18) -0.0102(15) 0.0024(14) -0.0147(16)
C9 0.0350(19) 0.0340(19) 0.039(2) -0.0172(16) 0.0012(16) -0.0131(16)
C10 0.0346(19) 0.0324(19) 0.0318(18) -0.0154(15) 0.0040(15) -0.0121(15)
C11 0.041(2) 0.039(2) 0.055(2) -0.0217(19) -0.0001(18) -0.0197(18)
C12 0.053(3) 0.029(2) 0.063(3) -0.0252(19) 0.001(2) -0.0104(18)
C13 0.032(2) 0.034(2) 0.060(3) -0.0206(19) 0.0002(18) -0.0032(17)
C14 0.033(2) 0.042(2) 0.049(2) -0.0218(18) 0.0023(16) -0.0162(17)
C15 0.0345(19) 0.0271(18) 0.0338(19) -0.0122(15) 0.0022(15) -0.0116(15)
C16 0.0293(18) 0.0300(19) 0.035(2) -0.0139(16) 0.0040(15) -0.0118(15)
C17 0.0321(19) 0.031(2) 0.0321(19) -0.0066(16) 0.0004(15) -0.0120(16)
C18 0.037(2) 0.035(2) 0.0312(19) -0.0081(16) 0.0019(15) -0.0142(16)
C19 0.040(2) 0.034(2) 0.054(2) -0.0126(18) 0.0006(18) -0.0135(18)
C20 0.028(2) 0.059(3) 0.066(3) -0.022(2) 0.0062(19) -0.0154(19)
C21 0.036(2) 0.042(2) 0.058(3) -0.018(2) 0.0102(19) -0.0061(18)
C22 0.046(2) 0.034(2) 0.044(2) -0.0164(18) 0.0086(18) -0.0128(18)
C23 0.037(2) 0.0347(19) 0.0263(17) -0.0096(15) 0.0023(14) -0.0124(16)
C24 0.038(2) 0.0292(19) 0.0297(19) -0.0085(15) -0.0001(15) -0.0081(16)
C25 0.0283(18) 0.039(2) 0.0277(17) -0.0079(15) -0.0037(14) -0.0144(15)
C26 0.037(2) 0.042(2) 0.059(3) -0.022(2) -0.0048(18) -0.0097(18)
C27 0.038(2) 0.046(2) 0.071(3) -0.032(2) -0.001(2) -0.0030(19)
C28 0.028(2) 0.057(3) 0.064(3) -0.022(2) -0.0050(19) -0.0046(19)
C29 0.0286(19) 0.051(2) 0.040(2) -0.0146(18) -0.0024(16) -0.0132(17)
C30 0.027(2) 0.068(3) 0.050(2) -0.021(2) -0.0035(17) -0.021(2)
C31 0.042(2) 0.065(3) 0.054(3) -0.021(2) -0.0045(19) -0.028(2)
C32 0.040(2) 0.047(2) 0.040(2) -0.0111(18) -0.0046(17) -0.0246(18)
C33 0.056(3) 0.050(2) 0.055(3) -0.020(2) -0.007(2) -0.031(2)
C34 0.052(3) 0.039(2) 0.056(2) -0.0202(19) -0.008(2) -0.0185(19)
C35 0.038(2) 0.034(2) 0.054(2) -0.0185(18) -0.0048(17) -0.0128(17)
C36 0.0313(18) 0.0318(18) 0.0296(18) -0.0061(15) -0.0022(14) -0.0168(15)
C37 0.035(2) 0.052(2) 0.0317(19) -0.0142(17) -0.0007(16) -0.0141(18)
C38 0.056(3) 0.042(2) 0.051(3) -0.020(2) 0.003(2) -0.008(2)
C39 0.054(3) 0.053(3) 0.056(3) -0.022(2) 0.005(2) 0.002(2)
C40 0.037(2) 0.074(3) 0.057(3) -0.026(3) 0.006(2) 0.001(2)
C41 0.036(2) 0.064(3) 0.049(3) -0.018(2) 0.0037(18) -0.012(2)
C42 0.034(3) 0.098(4) 0.087(4) -0.038(3) 0.005(2) -0.022(3)
C43 0.051(3) 0.100(4) 0.104(4) -0.049(4) 0.012(3) -0.042(3)
C44 0.044(3) 0.072(3) 0.067(3) -0.030(3) 0.006(2) -0.033(2)
C45 0.067(3) 0.081(4) 0.114(4) -0.054(3) 0.014(3) -0.049(3)
C46 0.064(3) 0.069(3) 0.108(4) -0.050(3) 0.017(3) -0.041(3)
C47 0.045(2) 0.046(2) 0.072(3) -0.030(2) 0.011(2) -0.022(2)
C48 0.036(2) 0.049(2) 0.036(2) -0.0151(18) 0.0017(16) -0.0191(18)

loop_
_atom_type_symbol
_atom_type_description
_atom_type_scat_dispersion_real
_atom_type_scat_dispersion_imag
_atom_type_scat_source
C C 0.0033 0.0016 'International Tables Vol C Tables 4.2.6.8 and 6.1.1.4'
H H 0.0000 0.0000 'International Tables Vol C Tables 4.2.6.8 and 6.1.1.4'
N N 0.0061 0.0033 'International Tables Vol C Tables 4.2.6.8 and 6.1.1.4'
O O 0.0106 0.0060 'International Tables Vol C Tables 4.2.6.8 and 6.1.1.4'
F F 0.0171 0.0103 'International Tables Vol C Tables 4.2.6.8 and 6.1.1.4'
Pr Pr -0.2180 2.8214 'International Tables Vol C Tables 4.2.6.8 and 6.1.1.4'

loop_
_geom_angle_atom_site_label_1
_geom_angle_atom_site_label_2
_geom_angle_atom_site_label_3
_geom_angle
_geom_angle_site_symmetry_1
_geom_angle_site_symmetry_3
O1 Pr1 O5 87.43(8) . .
O1 Pr1 O8 76.90(9) . 2_666
O5 Pr1 O8 144.04(8) . 2_666
O1 Pr1 O4 149.41(9) . 2_666
O5 Pr1 O4 121.66(9) . 2_666
O8 Pr1 O4 73.60(9) 2_666 2_666
O1 Pr1 O1W 134.44(9) . .
O5 Pr1 O1W 72.58(9) . .
O8 Pr1 O1W 139.67(9) 2_666 .
O4 Pr1 O1W 69.66(9) 2_666 .
O1 Pr1 O3 72.41(8) . .
O5 Pr1 O3 70.74(8) . .
O8 Pr1 O3 73.69(8) 2_666 .
O4 Pr1 O3 106.29(8) 2_666 .
O1W Pr1 O3 132.49(9) . .
O1 Pr1 N1 92.19(9) . .
O5 Pr1 N1 140.04(9) . .
O8 Pr1 N1 73.60(9) 2_666 .
O4 Pr1 N1 71.94(9) 2_666 .
O1W Pr1 N1 79.67(10) . .
O3 Pr1 N1 146.23(9) . .
O1 Pr1 N2 65.77(8) . .
O5 Pr1 N2 80.64(9) . .
O8 Pr1 N2 119.88(9) 2_666 .
O4 Pr1 N2 123.88(9) 2_666 .
O1W Pr1 N2 70.74(9) . .
O3 Pr1 N2 129.78(8) . .
N1 Pr1 N2 63.13(9) . .
O1 Pr1 O3 133.66(7) . 2_666
O5 Pr1 O3 84.90(8) . 2_666
O8 Pr1 O3 83.13(8) 2_666 2_666
O4 Pr1 O3 50.06(8) 2_666 2_666
O1W Pr1 O3 85.88(8) . 2_666
O3 Pr1 O3 61.91(8) . 2_666
N1 Pr1 O3 121.58(8) . 2_666
N2 Pr1 O3 155.28(8) . 2_666
O11 Pr2 O2 147.01(9) 2_675 .
O11 Pr2 O7 131.68(9) 2_675 2_666
O2 Pr2 O7 76.97(9) . 2_666
O11 Pr2 O2W 71.66(9) 2_675 .
O2 Pr2 O2W 141.28(9) . .
O7 Pr2 O2W 67.10(10) 2_666 .
O11 Pr2 O10 82.65(9) 2_675 .
O2 Pr2 O10 81.18(9) . .
O7 Pr2 O10 138.68(9) 2_666 .
O2W Pr2 O10 116.94(13) . .
O11 Pr2 O9 104.23(10) 2_675 .
O2 Pr2 O9 88.29(10) . .
O7 Pr2 O9 91.84(9) 2_666 .
O2W Pr2 O9 79.16(13) . .
O10 Pr2 O9 52.61(8) . .
O11 Pr2 N3 80.48(10) 2_675 .
O2 Pr2 N3 92.54(9) . .
O7 Pr2 N3 78.34(10) 2_666 .
O2W Pr2 N3 93.90(13) . .
O10 Pr2 N3 137.67(10) . .
O9 Pr2 N3 169.67(9) . .
O11 Pr2 N4 78.88(9) 2_675 .
O2 Pr2 N4 69.18(9) . .
O7 Pr2 N4 127.03(10) 2_666 .
O2W Pr2 N4 145.96(11) . .
O10 Pr2 N4 74.60(9) . .
O9 Pr2 N4 125.44(9) . .
N3 Pr2 N4 64.19(10) . .
C1 O1 Pr1 124.9(2) . .
C1 O2 Pr2 155.3(2) . .
C8 O3 Pr1 138.8(2) . .
C8 O3 Pr1 85.8(2) . 2_666
Pr1 O3 Pr1 118.09(8) . 2_666
C8 O4 Pr1 101.5(2) . 2_666
C9 O5 Pr1 145.4(2) . .
C16 O7 Pr2 156.1(2) . 2_666
C16 O8 Pr1 153.0(2) . 2_666
C17 O9 Pr2 92.1(2) . .
C17 O10 Pr2 95.3(2) . .
C24 O11 Pr2 167.0(3) . 2_675
C26 N1 C25 117.6(3) . .
C26 N1 Pr1 121.8(2) . .
C25 N1 Pr1 120.3(2) . .
C35 N2 C36 117.6(3) . .
C35 N2 Pr1 122.8(2) . .
C36 N2 Pr1 118.7(2) . .
C38 N3 C37 118.2(4) . .
C38 N3 Pr2 121.1(3) . .
C37 N3 Pr2 120.6(2) . .
C47 N4 C48 117.9(3) . .
C47 N4 Pr2 123.1(3) . .
C48 N4 Pr2 118.8(2) . .
O1 C1 O2 125.9(3) . .
O1 C1 C2 116.6(3) . .
O2 C1 C2 117.4(3) . .
C3 C2 C7 119.7(3) . .
C3 C2 C1 118.2(3) . .
C7 C2 C1 122.1(3) . .
F1 C3 C4 118.5(3) . .
F1 C3 C2 119.8(3) . .
C4 C3 C2 121.7(3) . .
F2 C4 C5 120.2(3) . .
F2 C4 C3 120.7(3) . .
C5 C4 C3 119.1(3) . .
F3 C5 C4 120.1(3) . .
F3 C5 C6 120.0(3) . .
C4 C5 C6 120.0(3) . .
F4 C6 C5 116.2(3) . .
F4 C6 C7 122.2(3) . .
C5 C6 C7 121.6(3) . .
C6 C7 C2 117.9(3) . .
C6 C7 C8 121.4(3) . .
C2 C7 C8 120.7(3) . .
O4 C8 O3 121.8(3) . .
O4 C8 C7 117.9(3) . .
O3 C8 C7 120.3(3) . .
O4 C8 Pr1 53.80(18) . 2_666
O3 C8 Pr1 68.63(18) . 2_666
C7 C8 Pr1 168.2(2) . 2_666
O6 C9 O5 126.7(3) . .
O6 C9 C10 118.3(3) . .
O5 C9 C10 115.0(3) . .
C11 C10 C15 119.5(3) . .
C11 C10 C9 120.1(3) . .
C15 C10 C9 120.4(3) . .
F5 C11 C10 120.3(3) . .
F5 C11 C12 118.0(3) . .
C10 C11 C12 121.7(3) . .
F6 C12 C11 120.7(4) . .
F6 C12 C13 120.3(4) . .
C11 C12 C13 119.1(3) . .
F7 C13 C14 120.8(4) . .
F7 C13 C12 119.6(3) . .
C14 C13 C12 119.6(3) . .
F8 C14 C13 117.2(3) . .
F8 C14 C15 121.0(3) . .
C13 C14 C15 121.8(3) . .
C14 C15 C10 118.4(3) . .
C14 C15 C16 122.2(3) . .
C10 C15 C16 119.4(3) . .
O8 C16 O7 127.0(3) . .
O8 C16 C15 116.8(3) . .
O7 C16 C15 116.2(3) . .
O10 C17 O9 120.0(3) . .
O10 C17 C18 118.0(3) . .
O9 C17 C18 121.9(3) . .
C19 C18 C23 117.6(3) . .
C19 C18 C17 122.2(3) . .
C23 C18 C17 120.2(3) . .
F12 C19 C20 115.9(4) . .
F12 C19 C18 121.7(3) . .
C20 C19 C18 122.3(4) . .
F11 C20 C21 120.4(4) . .
F11 C20 C19 120.4(4) . .
C21 C20 C19 119.2(4) . .
F10 C21 C20 119.5(4) . .
F10 C21 C22 121.2(4) . .
C20 C21 C22 119.3(4) . .
F9 C22 C23 120.0(4) . .
F9 C22 C21 117.5(3) . .
C23 C22 C21 122.5(4) . .
C22 C23 C18 119.1(3) . .
C22 C23 C24 115.8(3) . .
C18 C23 C24 125.1(3) . .
O12 C24 O11 125.7(4) . .
O12 C24 C23 117.8(3) . .
O11 C24 C23 116.2(3) . .
N1 C25 C29 122.6(3) . .
N1 C25 C36 117.9(3) . .
C29 C25 C36 119.5(3) . .
N1 C26 C27 123.3(4) . .
C28 C27 C26 119.3(4) . .
C27 C28 C29 119.5(4) . .
C28 C29 C25 117.7(4) . .
C28 C29 C30 122.9(4) . .
C25 C29 C30 119.4(4) . .
C31 C30 C29 121.3(4) . .
C30 C31 C32 121.0(4) . .
C33 C32 C36 117.7(3) . .
C33 C32 C31 123.3(4) . .
C36 C32 C31 119.0(4) . .
C34 C33 C32 119.9(4) . .
C33 C34 C35 118.7(4) . .
N2 C35 C34 123.7(4) . .
N2 C36 C32 122.2(3) . .
N2 C36 C25 118.2(3) . .
C32 C36 C25 119.6(3) . .
N3 C37 C41 121.9(4) . .
N3 C37 C48 118.2(3) . .
C41 C37 C48 120.0(4) . .
N3 C38 C39 123.4(5) . .
C40 C39 C38 118.7(4) . .
C39 C40 C41 119.9(4) . .
C40 C41 C37 117.9(4) . .
C40 C41 C42 123.6(4) . .
C37 C41 C42 118.5(4) . .
C43 C42 C41 121.8(5) . .
C42 C43 C44 121.2(5) . .
C45 C44 C48 118.0(4) . .
C45 C44 C43 123.4(5) . .
C48 C44 C43 118.6(4) . .
C46 C45 C44 119.9(4) . .
C45 C46 C47 118.7(5) . .
N4 C47 C46 123.4(4) . .
N4 C48 C44 122.2(4) . .
N4 C48 C37 118.0(3) . .
C44 C48 C37 119.9(4) . .

loop_
_geom_bond_atom_site_label_1
_geom_bond_atom_site_label_2
_geom_bond_distance
_geom_bond_site_symmetry_2
Pr1 O1 2.356(2) .
Pr1 O5 2.356(2) .
Pr1 O8 2.378(3) 2_666
Pr1 O4 2.415(3) 2_666
Pr1 O1W 2.426(3) .
Pr1 O3 2.578(2) .
Pr1 N1 2.579(3) .
Pr1 N2 2.611(3) .
Pr1 O3 2.738(2) 2_666
Pr2 O11 2.265(2) 2_675
Pr2 O2 2.296(2) .
Pr2 O7 2.388(2) 2_666
Pr2 O2W 2.413(3) .
Pr2 O10 2.417(2) .
Pr2 O9 2.479(3) .
Pr2 N3 2.530(3) .
Pr2 N4 2.586(3) .
F1 C3 1.350(4) .
F2 C4 1.338(4) .
F3 C5 1.345(4) .
F4 C6 1.344(4) .
F5 C11 1.348(4) .
F6 C12 1.341(4) .
F7 C13 1.346(4) .
F8 C14 1.342(4) .
F9 C22 1.353(4) .
F10 C21 1.343(4) .
F11 C20 1.331(5) .
F12 C19 1.340(4) .
O1 C1 1.241(4) .
O2 C1 1.245(4) .
O3 C8 1.267(4) .
O3 Pr1 2.738(2) 2_666
O4 C8 1.250(4) .
O4 Pr1 2.415(3) 2_666
O5 C9 1.255(4) .
O6 C9 1.246(4) .
O7 C16 1.247(4) .
O7 Pr2 2.388(2) 2_666
O8 C16 1.241(4) .
O8 Pr1 2.378(3) 2_666
O9 C17 1.258(4) .
O10 C17 1.247(4) .
O11 C24 1.259(4) .
O11 Pr2 2.265(2) 2_675
O12 C24 1.230(4) .
N1 C26 1.321(5) .
N1 C25 1.368(4) .
N2 C35 1.325(5) .
N2 C36 1.369(4) .
N3 C38 1.318(5) .
N3 C37 1.364(5) .
N4 C47 1.326(5) .
N4 C48 1.362(5) .
C1 C2 1.514(5) .
C2 C3 1.375(5) .
C2 C7 1.396(5) .
C3 C4 1.370(5) .
C4 C5 1.370(5) .
C5 C6 1.375(5) .
C6 C7 1.384(5) .
C7 C8 1.497(5) .
C8 Pr1 2.933(3) 2_666
C9 C10 1.512(5) .
C10 C11 1.374(5) .
C10 C15 1.394(5) .
C11 C12 1.376(5) .
C12 C13 1.380(6) .
C13 C14 1.374(5) .
C14 C15 1.380(5) .
C15 C16 1.521(5) .
C17 C18 1.494(5) .
C18 C19 1.388(5) .
C18 C23 1.411(5) .
C19 C20 1.384(5) .
C20 C21 1.373(6) .
C21 C22 1.374(6) .
C22 C23 1.372(5) .
C23 C24 1.525(5) .
C25 C29 1.406(5) .
C25 C36 1.429(5) .
C26 C27 1.406(5) .
C27 C28 1.357(6) .
C28 C29 1.406(6) .
C29 C30 1.422(5) .
C30 C31 1.336(6) .
C31 C32 1.438(5) .
C32 C33 1.403(6) .
C32 C36 1.404(5) .
C33 C34 1.360(6) .
C34 C35 1.397(5) .
C37 C41 1.409(5) .
C37 C48 1.435(5) .
C38 C39 1.401(6) .
C39 C40 1.363(7) .
C40 C41 1.393(7) .
C41 C42 1.425(7) .
C42 C43 1.340(7) .
C43 C44 1.438(6) .
C44 C45 1.397(7) .
C44 C48 1.400(6) .
C45 C46 1.361(7) .
C46 C47 1.396(6) .

loop_
_geom_hbond_atom_site_label_D
_geom_hbond_atom_site_label_H
_geom_hbond_atom_site_label_A
_geom_hbond_distance_DH
_geom_hbond_distance_HA
_geom_hbond_distance_DA
_geom_hbond_angle_DHA
_geom_hbond_site_symmetry_A
O1W H1W2 F12 0.843(10) 2.35(4) 2.873(3) 121(4) 2_666
O1W H1W2 O9 0.843(10) 1.950(17) 2.763(4) 162(4) 2_666
O2W H2W1 O6 0.839(10) 2.18(2) 2.986(4) 161(6) 2_666
O2W H2W2 O3W 0.840(10) 1.804(11) 2.643(5) 177(5) .
O3W H3W1 O6 0.839(10) 2.38(6) 3.060(5) 139(8) 1_554
O3W H3W2 O12 0.838(10) 1.97(3) 2.783(5) 163(9) 2_675
